data_8102745
loop_
_publ_author_name
'Yan-Jun Hou'
'Wen-Yi Chu'
'Jun Sui'
'Zhi-Zhong Sun'

_publ_section_title
;
 Crystal structure of
 3-hydroxy-2-(4-(methylsulfonyl)-2-nitrobenzoyl)cyclohex-2-enone,
 C14H13NO7S
;
_journal_issue 3
_journal_name_full 'Zeitschrift f\"ur Kristallographie - New Crystal Structures'
_journal_page_first 465
_journal_volume 225
_journal_year 2010
_chemical_formula_moiety 'C14 H13 N O7 S'
_chemical_formula_sum 'C14 H13 N O7 S'
_chemical_formula_weight 339.31
_chemical_name_systematic
; 
 3-hydroxy-2-(4-(methylsulfonyl)-2-nitrobenzoyl)cyclohex-2-enone
;
_space_group_IT_number 14
_symmetry_cell_setting monoclinic
_symmetry_space_group_name_Hall '-P 2ybc'
_symmetry_space_group_name_H-M 'P 1 21/c 1'
_atom_sites_solution_hydrogens geom
_atom_sites_solution_primary direct
_atom_sites_solution_secondary difmap
_audit_creation_method SHELXL-97
_cell_angle_alpha 90.00
_cell_angle_beta 95.1150(10)
_cell_angle_gamma 90.00
_cell_formula_units_Z 4
_cell_length_a 10.4396(10)
_cell_length_b 11.5371(11)
_cell_length_c 12.3463(12)
_cell_measurement_reflns_used 5745
_cell_measurement_temperature 273(2)
_cell_measurement_theta_max 28.2797
_cell_measurement_theta_min 2.4207
_cell_volume 1481.1(2)
_computing_cell_refinement SAINT
_computing_data_collection APEX2
_computing_data_reduction SAINT
_computing_molecular_graphics SHELXTL[5]
_computing_structure_refinement SHELXL97[4]
_computing_structure_solution SHELXS97[3]
_diffrn_ambient_temperature 273(2)
_diffrn_measured_fraction_theta_full 0.994
_diffrn_measured_fraction_theta_max 0.994
_diffrn_measurement_device_type 'Bruker SMART APEXII CCD area-detector'
_diffrn_measurement_method '\f and \w'
_diffrn_radiation_monochromator graphite
_diffrn_radiation_source 'fine-focus sealed tube'
_diffrn_radiation_type MoK\a
_diffrn_radiation_wavelength 0.71073
_diffrn_reflns_av_R_equivalents 0.0178
_diffrn_reflns_av_sigmaI/netI 0.0166
_diffrn_reflns_limit_h_max 13
_diffrn_reflns_limit_h_min -13
_diffrn_reflns_limit_k_max 15
_diffrn_reflns_limit_k_min -15
_diffrn_reflns_limit_l_max 16
_diffrn_reflns_limit_l_min -16
_diffrn_reflns_number 13872
_diffrn_reflns_theta_full 28.29
_diffrn_reflns_theta_max 28.29
_diffrn_reflns_theta_min 2.42
_exptl_absorpt_coefficient_mu 0.256
_exptl_absorpt_correction_T_max 0.9458
_exptl_absorpt_correction_T_min 0.9045
_exptl_absorpt_correction_type multi-scan
_exptl_absorpt_process_details '(SADABS; Sheldrick, 1996)'
_exptl_crystal_colour colorless
_exptl_crystal_density_diffrn 1.522
_exptl_crystal_density_method 'not measured'
_exptl_crystal_description block
_exptl_crystal_F_000 704
_exptl_crystal_size_max 0.40
_exptl_crystal_size_mid 0.38
_exptl_crystal_size_min 0.22
_refine_diff_density_max 0.859
_refine_diff_density_min -0.477
_refine_diff_density_rms 0.054
_refine_ls_extinction_method none
_refine_ls_goodness_of_fit_ref 1.045
_refine_ls_hydrogen_treatment constr
_refine_ls_matrix_type full
_refine_ls_number_parameters 210
_refine_ls_number_reflns 3664
_refine_ls_number_restraints 1
_refine_ls_restrained_S_all 1.046
_refine_ls_R_factor_all 0.0544
_refine_ls_R_factor_gt 0.0464
_refine_ls_shift/su_max 0.007
_refine_ls_shift/su_mean 0.000
_refine_ls_structure_factor_coef Fsqd
_refine_ls_weighting_details 'calc w=1/[\s^2^(Fo^2^)+(0.0734P)^2^+0.6711P] where P=(Fo^2^+2Fc^2^)/3'
_refine_ls_weighting_scheme calc
_refine_ls_wR_factor_gt 0.1305
_refine_ls_wR_factor_ref 0.1384
_reflns_number_gt 3059
_reflns_number_total 3664
_reflns_threshold_expression >2sigma(I)
_cod_data_source_file 1267-3034.cff
_cod_data_source_block 100114-4
_cod_original_sg_symbol_H-M 'P 21/C'
_cod_database_code 8102745

loop_
_symmetry_equiv_pos_as_xyz
'x, y, z'
'-x, y+1/2, -z+1/2'
'-x, -y, -z'
'x, -y-1/2, z-1/2'

loop_
_atom_site_label
_atom_site_type_symbol
_atom_site_fract_x
_atom_site_fract_y
_atom_site_fract_z
_atom_site_U_iso_or_equiv
_atom_site_adp_type
_atom_site_occupancy
_atom_site_symmetry_multiplicity
_atom_site_calc_flag
_atom_site_refinement_flags
_atom_site_disorder_assembly
_atom_site_disorder_group
S1 S 0.31062(4) 0.25856(4) 1.11454(4) 0.03990(15) Uani 1 1 d . . .
C11 C 0.46385(16) 0.28216(16) 1.06675(14) 0.0351(3) Uani 1 1 d . . .
C10 C 0.51103(17) 0.19830(15) 1.00094(14) 0.0356(4) Uani 1 1 d . . .
H10 H 0.4647 0.1311 0.9832 0.043 Uiso 1 1 calc R . .
C8 C 0.70327(16) 0.31528(16) 0.98910(14) 0.0388(4) Uani 1 1 d . . .
C9 C 0.62912(17) 0.21770(16) 0.96248(14) 0.0370(4) Uani 1 1 d . . .
O3 O 0.92576(14) 0.3166(2) 1.02883(14) 0.0739(6) Uani 1 1 d . . .
O2 O 0.64626(14) 0.37780(18) 0.77673(14) 0.0659(5) Uani 1 1 d . . .
C12 C 0.53280(17) 0.38211(16) 1.09360(15) 0.0411(4) Uani 1 1 d . . .
H12 H 0.4987 0.4386 1.1364 0.049 Uiso 1 1 calc R . .
C1 C 0.86174(16) 0.38311(16) 0.85160(15) 0.0393(4) Uani 1 1 d . . .
O7 O 0.24676(15) 0.36807(15) 1.11555(15) 0.0617(4) Uani 1 1 d . . .
C2 C 0.75706(18) 0.40625(18) 0.76744(15) 0.0422(4) Uani 1 1 d . . .
N1 N 0.67398(18) 0.13129(15) 0.88781(14) 0.0502(4) Uani 1 1 d . . .
O1 O 1.08604(14) 0.3844(2) 0.90136(15) 0.0742(6) Uani 1 1 d . . .
H1 H 1.0610 0.3554 0.9563 0.111 Uiso 1 1 calc R . .
O6 O 0.24903(15) 0.16655(17) 1.05172(13) 0.0633(5) Uani 1 1 d . . .
C7 C 0.83786(17) 0.33582(19) 0.95685(16) 0.0454(4) Uani 1 1 d . . .
C13 C 0.65339(18) 0.39751(18) 1.05608(16) 0.0435(4) Uani 1 1 d . . .
H13 H 0.7011 0.4634 1.0760 0.052 Uiso 1 1 calc R . .
O4 O 0.78660(19) 0.13348(17) 0.8708(2) 0.0836(7) Uani 1 1 d . . .
O5 O 0.5961(2) 0.06175(17) 0.84707(17) 0.0759(5) Uani 1 1 d . . .
C14 C 0.3470(2) 0.2114(2) 1.24879(17) 0.0513(5) Uani 1 1 d . . .
H14A H 0.3943 0.2707 1.2896 0.077 Uiso 1 1 calc R . .
H14B H 0.3980 0.1421 1.2489 0.077 Uiso 1 1 calc R . .
H14C H 0.2687 0.1956 1.2813 0.077 Uiso 1 1 calc R . .
C6 C 0.98701(18) 0.4066(2) 0.83146(17) 0.0483(5) Uani 1 1 d . . .
C3 C 0.7918(2) 0.4654(2) 0.66471(17) 0.0559(5) Uani 1 1 d U . .
H3A H 0.7931 0.4074 0.6079 0.067 Uiso 1 1 calc R . .
H3B H 0.7245 0.5205 0.6421 0.067 Uiso 1 1 calc R . .
C5 C 1.0221(2) 0.4589(3) 0.7283(2) 0.0675(7) Uani 1 1 d . . .
H5A H 1.0966 0.5084 0.7436 0.081 Uiso 1 1 calc R . .
H5B H 1.0456 0.3977 0.6800 0.081 Uiso 1 1 calc R . .
C4 C 0.9169(2) 0.5273(3) 0.6735(2) 0.0764(8) Uani 1 1 d U . .
H4A H 0.9387 0.5473 0.6010 0.092 Uiso 1 1 calc R . .
H4B H 0.9081 0.5989 0.7133 0.092 Uiso 1 1 calc R . .

loop_
_atom_site_aniso_label
_atom_site_aniso_U_11
_atom_site_aniso_U_22
_atom_site_aniso_U_33
_atom_site_aniso_U_23
_atom_site_aniso_U_13
_atom_site_aniso_U_12
S1 0.0252(2) 0.0559(3) 0.0392(2) -0.00088(18) 0.00581(16) -0.00135(17)
C11 0.0278(8) 0.0441(9) 0.0341(8) 0.0008(7) 0.0069(6) 0.0001(7)
C10 0.0347(8) 0.0365(9) 0.0361(8) 0.0009(6) 0.0059(6) -0.0007(7)
C8 0.0292(8) 0.0480(10) 0.0401(9) 0.0088(7) 0.0078(6) 0.0010(7)
C9 0.0370(9) 0.0393(9) 0.0359(8) 0.0034(7) 0.0102(7) 0.0076(7)
O3 0.0344(7) 0.1303(17) 0.0569(9) 0.0379(10) 0.0041(7) 0.0050(9)
O2 0.0339(7) 0.1030(14) 0.0595(9) 0.0244(9) -0.0037(6) -0.0160(8)
C12 0.0372(9) 0.0448(10) 0.0425(9) -0.0063(7) 0.0095(7) -0.0015(7)
C1 0.0288(8) 0.0493(10) 0.0407(9) 0.0063(7) 0.0078(7) 0.0010(7)
O7 0.0434(8) 0.0729(11) 0.0706(10) 0.0068(8) 0.0147(7) 0.0200(7)
C2 0.0350(9) 0.0520(10) 0.0395(9) 0.0031(8) 0.0031(7) -0.0035(8)
N1 0.0585(11) 0.0446(9) 0.0501(10) 0.0014(7) 0.0204(8) 0.0141(8)
O1 0.0273(7) 0.1284(17) 0.0673(11) 0.0373(11) 0.0060(7) -0.0002(8)
O6 0.0426(8) 0.0897(12) 0.0580(9) -0.0167(8) 0.0068(7) -0.0242(8)
C7 0.0285(8) 0.0619(12) 0.0468(10) 0.0123(9) 0.0088(7) 0.0028(8)
C13 0.0367(9) 0.0462(10) 0.0484(10) -0.0039(8) 0.0088(7) -0.0083(8)
O4 0.0721(12) 0.0656(11) 0.1222(17) -0.0098(11) 0.0599(12) 0.0126(9)
O5 0.0819(13) 0.0714(12) 0.0756(12) -0.0314(9) 0.0128(10) 0.0085(10)
C14 0.0399(10) 0.0729(14) 0.0422(10) 0.0064(9) 0.0105(8) -0.0029(9)
C6 0.0304(9) 0.0666(13) 0.0488(11) 0.0127(9) 0.0085(7) 0.0006(8)
C3 0.0494(11) 0.0793(15) 0.0383(10) 0.0130(10) 0.0008(8) -0.0078(10)
C5 0.0386(11) 0.104(2) 0.0621(14) 0.0277(13) 0.0183(10) -0.0036(11)
C4 0.0533(13) 0.109(2) 0.0683(16) 0.0389(15) 0.0145(12) -0.0037(14)

loop_
_atom_type_symbol
_atom_type_description
_atom_type_scat_dispersion_real
_atom_type_scat_dispersion_imag
_atom_type_scat_source
C C 0.0033 0.0016 'International Tables Vol C Tables 4.2.6.8 and 6.1.1.4'
H H 0.0000 0.0000 'International Tables Vol C Tables 4.2.6.8 and 6.1.1.4'
N N 0.0061 0.0033 'International Tables Vol C Tables 4.2.6.8 and 6.1.1.4'
O O 0.0106 0.0060 'International Tables Vol C Tables 4.2.6.8 and 6.1.1.4'
S S 0.1246 0.1234 'International Tables Vol C Tables 4.2.6.8 and 6.1.1.4'

loop_
_geom_angle_atom_site_label_1
_geom_angle_atom_site_label_2
_geom_angle_atom_site_label_3
_geom_angle
_geom_angle_site_symmetry_1
_geom_angle_site_symmetry_3
_geom_angle_publ_flag
O7 S1 O6 118.20(11) . . ?
O7 S1 C14 109.15(11) . . ?
O6 S1 C14 109.32(12) . . ?
O7 S1 C11 107.60(9) . . ?
O6 S1 C11 107.94(9) . . ?
C14 S1 C11 103.65(9) . . ?
C10 C11 C12 121.27(16) . . ?
C10 C11 S1 117.85(14) . . ?
C12 C11 S1 120.88(13) . . ?
C9 C10 C11 117.74(16) . . ?
C9 C10 H10 121.1 . . ?
C11 C10 H10 121.1 . . ?
C9 C8 C13 117.62(16) . . ?
C9 C8 C7 125.15(17) . . ?
C13 C8 C7 117.11(17) . . ?
C10 C9 C8 123.15(16) . . ?
C10 C9 N1 116.93(17) . . ?
C8 C9 N1 119.90(16) . . ?
C11 C12 C13 119.57(17) . . ?
C11 C12 H12 120.2 . . ?
C13 C12 H12 120.2 . . ?
C6 C1 C7 118.45(17) . . ?
C6 C1 C2 119.73(16) . . ?
C7 C1 C2 121.82(15) . . ?
O2 C2 C1 122.64(17) . . ?
O2 C2 C3 120.08(18) . . ?
C1 C2 C3 117.26(16) . . ?
O4 N1 O5 124.29(19) . . ?
O4 N1 C9 117.7(2) . . ?
O5 N1 C9 118.01(18) . . ?
C6 O1 H1 109.5 . . ?
O3 C7 C1 122.29(17) . . ?
O3 C7 C8 115.40(16) . . ?
C1 C7 C8 122.16(16) . . ?
C8 C13 C12 120.61(17) . . ?
C8 C13 H13 119.7 . . ?
C12 C13 H13 119.7 . . ?
S1 C14 H14A 109.5 . . ?
S1 C14 H14B 109.5 . . ?
H14A C14 H14B 109.5 . . ?
S1 C14 H14C 109.5 . . ?
H14A C14 H14C 109.5 . . ?
H14B C14 H14C 109.5 . . ?
O1 C6 C1 123.20(18) . . ?
O1 C6 C5 113.79(17) . . ?
C1 C6 C5 123.01(18) . . ?
C4 C3 C2 115.54(19) . . ?
C4 C3 H3A 108.4 . . ?
C2 C3 H3A 108.4 . . ?
C4 C3 H3B 108.4 . . ?
C2 C3 H3B 108.4 . . ?
H3A C3 H3B 107.5 . . ?
C4 C5 C6 112.48(19) . . ?
C4 C5 H5A 109.1 . . ?
C6 C5 H5A 109.1 . . ?
C4 C5 H5B 109.1 . . ?
C6 C5 H5B 109.1 . . ?
H5A C5 H5B 107.8 . . ?
C5 C4 C3 113.1(2) . . ?
C5 C4 H4A 109.0 . . ?
C3 C4 H4A 109.0 . . ?
C5 C4 H4B 109.0 . . ?
C3 C4 H4B 109.0 . . ?
H4A C4 H4B 107.8 . . ?

loop_
_geom_bond_atom_site_label_1
_geom_bond_atom_site_label_2
_geom_bond_distance
_geom_bond_site_symmetry_2
_geom_bond_publ_flag
S1 O7 1.4291(16) . ?
S1 O6 1.4327(16) . ?
S1 C14 1.754(2) . ?
S1 C11 1.7746(17) . ?
C11 C10 1.382(2) . ?
C11 C12 1.384(3) . ?
C10 C9 1.378(2) . ?
C10 H10 0.9300 . ?
C8 C9 1.389(3) . ?
C8 C13 1.390(3) . ?
C8 C7 1.513(2) . ?
C9 N1 1.463(2) . ?
O3 C7 1.239(2) . ?
O2 C2 1.218(2) . ?
C12 C13 1.391(3) . ?
C12 H12 0.9300 . ?
C1 C6 1.380(2) . ?
C1 C7 1.451(3) . ?
C1 C2 1.464(3) . ?
C2 C3 1.512(3) . ?
N1 O4 1.213(3) . ?
N1 O5 1.218(3) . ?
O1 C6 1.311(2) . ?
O1 H1 0.8200 . ?
C13 H13 0.9300 . ?
C14 H14A 0.9600 . ?
C14 H14B 0.9600 . ?
C14 H14C 0.9600 . ?
C6 C5 1.484(3) . ?
C3 C4 1.484(3) . ?
C3 H3A 0.9700 . ?
C3 H3B 0.9700 . ?
C5 C4 1.468(4) . ?
C5 H5A 0.9700 . ?
C5 H5B 0.9700 . ?
C4 H4A 0.9700 . ?
C4 H4B 0.9700 . ?

loop_
_geom_hbond_atom_site_label_D
_geom_hbond_atom_site_label_H
_geom_hbond_atom_site_label_A
_geom_hbond_distance_DH
_geom_hbond_distance_HA
_geom_hbond_distance_DA
_geom_hbond_angle_DHA
_geom_hbond_site_symmetry_A
C14 H14B O2 0.96 2.59 3.278(3) 128.4 4_566
C5 H5A O4 0.97 2.42 3.159(3) 132.4 2_756
O1 H1 O3 0.82 1.79 2.522(2) 146.9 .
C10 H10 O6 0.93 2.51 2.883(2) 104.4 .
